data_4518016
loop_
_publ_author_name
'Qian, Xiaolin'
'Zhou, Hui'
'Chaminda Lakmal, Hetti Handi'
'Lucore, James'
'Wang, Xuesong'
'Valle, Henry U.'
'Donnadieu, Bruno'
'Xu, Xue'
'Cui, Xin'

_publ_section_title
;
 Fe(III)-Based Tandem Catalysis for Amidomethylative Multiple Substitution
 Reactions of \a-Substituted Styrene Derivatives
;
_journal_name_full 'ACS Catalysis'
_journal_page_first 10627
_journal_paper_doi 10.1021/acscatal.0c02676
_journal_year 2020
_chemical_formula_moiety 'C32 H32 N2 O4 S2'
_chemical_formula_sum 'C32 H32 N2 O4 S2'
_chemical_formula_weight 572.71
_space_group_crystal_system monoclinic
_space_group_IT_number 14
_space_group_name_Hall '-P 2ybc'
_space_group_name_H-M_alt 'P 1 21/c 1'
_atom_sites_solution_hydrogens geom
_audit_creation_method SHELXL-2017/1
_cell_angle_alpha 90
_cell_angle_beta 94.8570(10)
_cell_angle_gamma 90
_cell_formula_units_Z 4
_cell_length_a 10.9602(4)
_cell_length_b 14.7542(6)
_cell_length_c 18.1626(7)
_cell_measurement_reflns_used 8454
_cell_measurement_temperature 100(2)
_cell_measurement_theta_max 72.518
_cell_measurement_theta_min 3.865
_cell_volume 2926.5(2)
_computing_cell_refinement 'SHELXTL, Acta Cryst., Sect. A 2008, 64, 112-122.'
_computing_data_collection 'APEX3 v2018.1.0'
_computing_data_reduction 'Saint, APEX v2018.1.0.'
_computing_molecular_graphics Ortep3
_computing_publication_material 'APEX3 v2018.1.0'
_computing_structure_refinement 'SHELXL-2016/6 (Sheldrick, 2014)'
_computing_structure_solution 'SHELXT, Acta Cryst., Sect. A 2015, A71, 3-8.'
_diffrn_ambient_temperature 100(2)
_diffrn_measured_fraction_theta_full 0.996
_diffrn_measured_fraction_theta_max 0.995
_diffrn_measurement_device_type 'Bruker AXS D8 Venture '
_diffrn_measurement_method 'profile data from \q/2\q scans'
_diffrn_radiation_type CuK\a
_diffrn_radiation_wavelength 1.54178
_diffrn_reflns_av_R_equivalents 0.0229
_diffrn_reflns_av_unetI/netI 0.0143
_diffrn_reflns_Laue_measured_fraction_full 0.996
_diffrn_reflns_Laue_measured_fraction_max 0.995
_diffrn_reflns_limit_h_max 13
_diffrn_reflns_limit_h_min -13
_diffrn_reflns_limit_k_max 16
_diffrn_reflns_limit_k_min -18
_diffrn_reflns_limit_l_max 22
_diffrn_reflns_limit_l_min -22
_diffrn_reflns_number 50601
_diffrn_reflns_point_group_measured_fraction_full 0.996
_diffrn_reflns_point_group_measured_fraction_max 0.995
_diffrn_reflns_theta_full 67.679
_diffrn_reflns_theta_max 72.518
_diffrn_reflns_theta_min 3.865
_exptl_absorpt_coefficient_mu 1.968
_exptl_absorpt_correction_T_max 0.722
_exptl_absorpt_correction_T_min 0.491
_exptl_absorpt_correction_type multi-scan
_exptl_absorpt_process_details Sadabs
_exptl_crystal_colour colorless
_exptl_crystal_density_diffrn 1.300
_exptl_crystal_description 'prism frag'
_exptl_crystal_F_000 1208
_exptl_crystal_size_max 0.421
_exptl_crystal_size_mid 0.272
_exptl_crystal_size_min 0.177
_refine_diff_density_max 0.438
_refine_diff_density_min -0.364
_refine_diff_density_rms 0.085
_refine_ls_extinction_coef 0.00075(10)
_refine_ls_extinction_expression Fc^*^=kFc[1+0.001xFc^2^\l^3^/sin(2\q)]^-1/4^
_refine_ls_extinction_method 'SHELXL-2017/1 (Sheldrick 2017)'
_refine_ls_goodness_of_fit_ref 1.094
_refine_ls_hydrogen_treatment constr
_refine_ls_matrix_type full
_refine_ls_number_parameters 364
_refine_ls_number_reflns 5791
_refine_ls_number_restraints 0
_refine_ls_restrained_S_all 1.094
_refine_ls_R_factor_all 0.0344
_refine_ls_R_factor_gt 0.0328
_refine_ls_shift/su_max 0.000
_refine_ls_shift/su_mean 0.000
_refine_ls_structure_factor_coef Fsqd
_refine_ls_weighting_details 'w=1/[\s^2^(Fo^2^)+(0.0531P)^2^+1.4839P] where P=(Fo^2^+2Fc^2^)/3'
_refine_ls_weighting_scheme calc
_refine_ls_wR_factor_gt 0.0933
_refine_ls_wR_factor_ref 0.0998
_reflns_Friedel_coverage 0.000
_reflns_number_gt 5623
_reflns_number_total 5791
_reflns_threshold_expression 'I > 2\s(I)'
_cod_data_source_file cs0c02676_si_003.cif
_cod_data_source_block i-2791
_cod_original_sg_symbol_H-M 'P 21/c'
_cod_database_code 4518016
_shelx_space_group_comment
;
The symmetry employed for this shelxl refinement is uniquely defined
by the following loop, which should always be used as a source of
symmetry information in preference to the above space-group names.
They are only intended as comments.
;
_shelx_estimated_absorpt_t_min 0.491
_shelx_estimated_absorpt_t_max 0.722

loop_
_space_group_symop_operation_xyz
'x, y, z'
'-x, y+1/2, -z+1/2'
'-x, -y, -z'
'x, -y-1/2, z-1/2'

loop_
_atom_site_label
_atom_site_type_symbol
_atom_site_fract_x
_atom_site_fract_y
_atom_site_fract_z
_atom_site_U_iso_or_equiv
_atom_site_adp_type
_atom_site_occupancy
_atom_site_site_symmetry_order
_atom_site_calc_flag
_atom_site_refinement_flags_posn
_atom_site_refinement_flags_adp
_atom_site_refinement_flags_occupancy
_atom_site_disorder_assembly
_atom_site_disorder_group
S1 S 0.42017(3) 0.31312(2) 0.42323(2) 0.02226(11) Uani 1 1 d . . . . .
S2 S 0.50053(3) 0.41659(2) 0.18799(2) 0.02233(11) Uani 1 1 d . . . . .
N1 N 0.50014(10) 0.29702(8) 0.35218(6) 0.0209(2) Uani 1 1 d . . . . .
N2 N 0.51064(10) 0.31334(8) 0.22180(6) 0.0210(2) Uani 1 1 d . . . . .
O1 O 0.33224(10) 0.38188(7) 0.40136(6) 0.0288(2) Uani 1 1 d . . . . .
O2 O 0.50691(10) 0.32658(8) 0.48554(6) 0.0327(3) Uani 1 1 d . . . . .
O3 O 0.37294(10) 0.43936(8) 0.18353(6) 0.0308(3) Uani 1 1 d . . . . .
O4 O 0.56614(10) 0.41506(8) 0.12297(6) 0.0283(2) Uani 1 1 d . . . . .
C1 C 0.81668(13) 0.22182(10) 0.30550(8) 0.0219(3) Uani 1 1 d . . . . .
C2 C 0.82341(14) 0.13163(11) 0.30431(9) 0.0300(3) Uani 1 1 d . . . . .
H2A H 0.899447 0.102741 0.298455 0.036 Uiso 1 1 calc R U . . .
H2B H 0.752170 0.096242 0.309307 0.036 Uiso 1 1 calc R U . . .
C3 C 0.69574(12) 0.27262(9) 0.30477(7) 0.0192(3) Uani 1 1 d . . . . .
H3 H 0.714830 0.337859 0.315298 0.023 Uiso 1 1 calc R U . . .
C4 C 0.62978(12) 0.26679(10) 0.22660(7) 0.0208(3) Uani 1 1 d . . . . .
H4A H 0.682094 0.294408 0.190827 0.025 Uiso 1 1 calc R U . . .
H4B H 0.617166 0.202299 0.212951 0.025 Uiso 1 1 calc R U . . .
C5 C 0.43318(12) 0.28609(10) 0.27920(8) 0.0220(3) Uani 1 1 d . . . . .
H5A H 0.408399 0.221980 0.271839 0.026 Uiso 1 1 calc R U . . .
H5B H 0.358191 0.323774 0.276191 0.026 Uiso 1 1 calc R U . . .
C6 C 0.61055(12) 0.23995(10) 0.36163(8) 0.0221(3) Uani 1 1 d . . . . .
H6A H 0.589003 0.175413 0.353105 0.027 Uiso 1 1 calc R U . . .
H6B H 0.650650 0.246422 0.412283 0.027 Uiso 1 1 calc R U . . .
C7 C 0.92470(12) 0.28140(10) 0.29796(8) 0.0220(3) Uani 1 1 d . . . . .
C8 C 0.98722(14) 0.27646(11) 0.23436(9) 0.0296(3) Uani 1 1 d . . . . .
H8 H 0.966544 0.230340 0.198989 0.036 Uiso 1 1 calc R U . . .
C9 C 1.07962(15) 0.33813(13) 0.22184(10) 0.0363(4) Uani 1 1 d . . . . .
H9 H 1.121567 0.334004 0.178287 0.044 Uiso 1 1 calc R U . . .
C10 C 1.10971(15) 0.40515(11) 0.27313(11) 0.0352(4) Uani 1 1 d . . . . .
H10 H 1.171438 0.448077 0.264365 0.042 Uiso 1 1 calc R U . . .
C11 C 1.05047(14) 0.41014(10) 0.33719(10) 0.0292(3) Uani 1 1 d . . . . .
H11 H 1.072468 0.456463 0.372155 0.035 Uiso 1 1 calc R U . . .
C12 C 0.95895(12) 0.34844(10) 0.35151(8) 0.0226(3) Uani 1 1 d . . . . .
C13 C 0.90202(13) 0.35382(10) 0.42300(8) 0.0232(3) Uani 1 1 d . . . . .
C14 C 0.90063(16) 0.28002(11) 0.47053(9) 0.0312(3) Uani 1 1 d . . . . .
H14 H 0.934849 0.223926 0.456900 0.037 Uiso 1 1 calc R U . . .
C15 C 0.84983(19) 0.28748(12) 0.53759(10) 0.0387(4) Uani 1 1 d . . . . .
H15 H 0.851956 0.237021 0.570169 0.046 Uiso 1 1 calc R U . . .
C16 C 0.79609(18) 0.36759(13) 0.55760(9) 0.0396(4) Uani 1 1 d . . . . .
H16 H 0.758917 0.371736 0.602864 0.048 Uiso 1 1 calc R U . . .
C17 C 0.79710(18) 0.44146(13) 0.51100(10) 0.0400(4) Uani 1 1 d . . . . .
H17 H 0.760762 0.496899 0.524320 0.048 Uiso 1 1 calc R U . . .
C18 C 0.85098(16) 0.43500(12) 0.44483(9) 0.0331(4) Uani 1 1 d . . . . .
H18 H 0.853130 0.486766 0.413856 0.040 Uiso 1 1 calc R U . . .
C19 C 0.34025(13) 0.21200(10) 0.43677(7) 0.0213(3) Uani 1 1 d . . . . .
C20 C 0.39742(14) 0.14487(11) 0.48093(8) 0.0285(3) Uani 1 1 d . . . . .
H20 H 0.477393 0.154169 0.504153 0.034 Uiso 1 1 calc R U . . .
C21 C 0.33631(16) 0.06453(12) 0.49055(9) 0.0336(4) Uani 1 1 d . . . . .
H21 H 0.375143 0.018266 0.520429 0.040 Uiso 1 1 calc R U . . .
C22 C 0.21913(16) 0.05007(11) 0.45737(10) 0.0334(4) Uani 1 1 d . . . . .
C23 C 0.16327(14) 0.11850(11) 0.41392(9) 0.0310(3) Uani 1 1 d . . . . .
H23 H 0.082819 0.109413 0.391331 0.037 Uiso 1 1 calc R U . . .
C24 C 0.22281(13) 0.19978(10) 0.40295(8) 0.0246(3) Uani 1 1 d . . . . .
H24 H 0.184172 0.246052 0.372997 0.030 Uiso 1 1 calc R U . . .
C25 C 0.57801(13) 0.49300(10) 0.25028(8) 0.0220(3) Uani 1 1 d . . . . .
C26 C 0.69495(14) 0.52198(10) 0.23748(8) 0.0252(3) Uani 1 1 d . . . . .
H26 H 0.732988 0.500791 0.195646 0.030 Uiso 1 1 calc R U . . .
C27 C 0.75545(15) 0.58220(10) 0.28648(8) 0.0275(3) Uani 1 1 d . . . . .
H27 H 0.834955 0.602854 0.277534 0.033 Uiso 1 1 calc R U . . .
C28 C 0.70149(15) 0.61304(10) 0.34880(8) 0.0261(3) Uani 1 1 d . . . . .
C29 C 0.58431(15) 0.58244(10) 0.36055(8) 0.0268(3) Uani 1 1 d . . . . .
H29 H 0.546616 0.602813 0.402757 0.032 Uiso 1 1 calc R U . . .
C30 C 0.52201(14) 0.52312(10) 0.31206(8) 0.0253(3) Uani 1 1 d . . . . .
H30 H 0.442062 0.503066 0.320609 0.030 Uiso 1 1 calc R U . . .
C31 C 0.1568(2) -0.03967(14) 0.46721(15) 0.0576(6) Uani 1 1 d . . . . .
H31A H 0.209379 -0.088811 0.452065 0.086 Uiso 1 1 calc R U . . .
H31B H 0.078657 -0.040971 0.436710 0.086 Uiso 1 1 calc R U . . .
H31C H 0.141826 -0.047564 0.519261 0.086 Uiso 1 1 calc R U . . .
C32 C 0.76801(18) 0.67735(12) 0.40262(9) 0.0365(4) Uani 1 1 d . . . . .
H32A H 0.853205 0.683462 0.390759 0.055 Uiso 1 1 calc R U . . .
H32B H 0.766137 0.653669 0.452922 0.055 Uiso 1 1 calc R U . . .
H32C H 0.728005 0.736781 0.399209 0.055 Uiso 1 1 calc R U . . .

loop_
_atom_site_aniso_label
_atom_site_aniso_U_11
_atom_site_aniso_U_22
_atom_site_aniso_U_33
_atom_site_aniso_U_23
_atom_site_aniso_U_13
_atom_site_aniso_U_12
S1 0.01963(18) 0.02644(19) 0.02142(18) -0.00597(13) 0.00597(13) -0.00165(12)
S2 0.02059(18) 0.02946(19) 0.01665(17) 0.00008(12) -0.00004(12) 0.00141(13)
N1 0.0156(5) 0.0289(6) 0.0186(6) -0.0036(5) 0.0039(4) -0.0001(5)
N2 0.0167(6) 0.0264(6) 0.0199(6) -0.0033(5) 0.0020(4) -0.0004(4)
O1 0.0267(5) 0.0244(5) 0.0369(6) -0.0035(4) 0.0125(4) 0.0013(4)
O2 0.0270(6) 0.0477(7) 0.0238(5) -0.0130(5) 0.0040(4) -0.0063(5)
O3 0.0232(5) 0.0402(6) 0.0283(5) 0.0031(5) -0.0022(4) 0.0060(5)
O4 0.0298(6) 0.0384(6) 0.0166(5) -0.0011(4) 0.0019(4) -0.0030(4)
C1 0.0175(6) 0.0256(7) 0.0225(7) -0.0049(5) 0.0010(5) 0.0012(5)
C2 0.0221(7) 0.0250(7) 0.0428(9) -0.0089(6) 0.0016(6) 0.0007(6)
C3 0.0152(6) 0.0214(7) 0.0209(6) -0.0049(5) 0.0014(5) -0.0006(5)
C4 0.0170(6) 0.0259(7) 0.0197(6) -0.0053(5) 0.0026(5) -0.0003(5)
C5 0.0154(6) 0.0289(7) 0.0216(7) -0.0033(5) 0.0017(5) -0.0034(5)
C6 0.0184(6) 0.0265(7) 0.0215(7) -0.0018(5) 0.0021(5) 0.0009(5)
C7 0.0161(6) 0.0224(7) 0.0275(7) -0.0005(5) 0.0015(5) 0.0038(5)
C8 0.0235(7) 0.0357(8) 0.0300(8) -0.0007(6) 0.0044(6) 0.0067(6)
C9 0.0260(8) 0.0451(10) 0.0394(9) 0.0093(8) 0.0127(7) 0.0077(7)
C10 0.0224(7) 0.0297(8) 0.0542(11) 0.0133(7) 0.0076(7) 0.0023(6)
C11 0.0205(7) 0.0226(7) 0.0439(9) 0.0026(6) -0.0009(6) 0.0003(6)
C12 0.0156(6) 0.0190(6) 0.0325(8) 0.0004(6) -0.0020(5) 0.0028(5)
C13 0.0188(6) 0.0235(7) 0.0262(7) -0.0052(6) -0.0045(5) -0.0015(5)
C14 0.0384(9) 0.0248(8) 0.0301(8) -0.0043(6) 0.0010(7) 0.0000(6)
C15 0.0570(11) 0.0320(9) 0.0267(8) -0.0019(7) 0.0019(7) -0.0070(8)
C16 0.0465(10) 0.0464(10) 0.0261(8) -0.0109(7) 0.0048(7) -0.0035(8)
C17 0.0475(10) 0.0393(9) 0.0326(9) -0.0119(7) -0.0009(7) 0.0130(8)
C18 0.0388(9) 0.0293(8) 0.0303(8) -0.0036(6) -0.0031(7) 0.0087(7)
C19 0.0212(7) 0.0253(7) 0.0182(6) -0.0022(5) 0.0063(5) 0.0017(5)
C20 0.0291(8) 0.0361(8) 0.0202(7) 0.0014(6) 0.0019(6) 0.0059(6)
C21 0.0432(9) 0.0319(8) 0.0264(8) 0.0064(6) 0.0080(7) 0.0085(7)
C22 0.0404(9) 0.0252(8) 0.0371(9) -0.0004(6) 0.0189(7) -0.0004(7)
C23 0.0235(7) 0.0309(8) 0.0394(9) -0.0037(7) 0.0073(6) -0.0015(6)
C24 0.0200(7) 0.0263(7) 0.0278(7) -0.0003(6) 0.0040(6) 0.0027(5)
C25 0.0259(7) 0.0212(7) 0.0188(6) 0.0015(5) 0.0016(5) 0.0024(5)
C26 0.0299(7) 0.0262(7) 0.0203(7) -0.0002(5) 0.0071(6) -0.0003(6)
C27 0.0301(8) 0.0280(8) 0.0250(7) 0.0009(6) 0.0062(6) -0.0041(6)
C28 0.0363(8) 0.0210(7) 0.0211(7) 0.0014(5) 0.0032(6) 0.0005(6)
C29 0.0359(8) 0.0252(7) 0.0205(7) -0.0001(5) 0.0081(6) 0.0042(6)
C30 0.0267(7) 0.0253(7) 0.0245(7) 0.0017(6) 0.0067(6) 0.0034(6)
C31 0.0612(13) 0.0310(10) 0.0842(16) 0.0063(10) 0.0275(12) -0.0073(9)
C32 0.0471(10) 0.0336(9) 0.0296(8) -0.0069(7) 0.0081(7) -0.0088(7)

loop_
_atom_type_symbol
_atom_type_description
_atom_type_scat_dispersion_real
_atom_type_scat_dispersion_imag
_atom_type_scat_source
C C 0.0181 0.0091 'International Tables Vol C Tables 4.2.6.8 and 6.1.1.4'
H H 0.0000 0.0000 'International Tables Vol C Tables 4.2.6.8 and 6.1.1.4'
N N 0.0311 0.0180 'International Tables Vol C Tables 4.2.6.8 and 6.1.1.4'
O O 0.0492 0.0322 'International Tables Vol C Tables 4.2.6.8 and 6.1.1.4'
S S 0.3331 0.5567 'International Tables Vol C Tables 4.2.6.8 and 6.1.1.4'

loop_
_geom_angle_atom_site_label_1
_geom_angle_atom_site_label_2
_geom_angle_atom_site_label_3
_geom_angle
_geom_angle_site_symmetry_1
_geom_angle_site_symmetry_3
_geom_angle_publ_flag
O2 S1 O1 120.55(7) . . ?
O2 S1 N1 106.24(6) . . ?
O1 S1 N1 106.07(6) . . ?
O2 S1 C19 108.25(7) . . ?
O1 S1 C19 107.96(7) . . ?
N1 S1 C19 107.06(6) . . ?
O3 S2 O4 120.78(6) . . ?
O3 S2 N2 105.84(7) . . ?
O4 S2 N2 105.70(6) . . ?
O3 S2 C25 107.52(7) . . ?
O4 S2 C25 106.90(7) . . ?
N2 S2 C25 109.84(6) . . ?
C5 N1 C6 112.67(11) . . ?
C5 N1 S1 117.86(9) . . ?
C6 N1 S1 118.73(9) . . ?
C5 N2 C4 113.39(11) . . ?
C5 N2 S2 119.92(10) . . ?
C4 N2 S2 119.11(9) . . ?
C2 C1 C7 122.81(13) . . ?
C2 C1 C3 122.75(13) . . ?
C7 C1 C3 114.01(12) . . ?
C1 C2 H2A 120.0 . . ?
C1 C2 H2B 120.0 . . ?
H2A C2 H2B 120.0 . . ?
C1 C3 C6 114.86(12) . . ?
C1 C3 C4 108.72(11) . . ?
C6 C3 C4 109.85(11) . . ?
C1 C3 H3 107.7 . . ?
C6 C3 H3 107.7 . . ?
C4 C3 H3 107.7 . . ?
N2 C4 C3 111.93(11) . . ?
N2 C4 H4A 109.2 . . ?
C3 C4 H4A 109.2 . . ?
N2 C4 H4B 109.2 . . ?
C3 C4 H4B 109.2 . . ?
H4A C4 H4B 107.9 . . ?
N2 C5 N1 109.81(11) . . ?
N2 C5 H5A 109.7 . . ?
N1 C5 H5A 109.7 . . ?
N2 C5 H5B 109.7 . . ?
N1 C5 H5B 109.7 . . ?
H5A C5 H5B 108.2 . . ?
N1 C6 C3 106.50(11) . . ?
N1 C6 H6A 110.4 . . ?
C3 C6 H6A 110.4 . . ?
N1 C6 H6B 110.4 . . ?
C3 C6 H6B 110.4 . . ?
H6A C6 H6B 108.6 . . ?
C8 C7 C12 119.05(14) . . ?
C8 C7 C1 119.70(13) . . ?
C12 C7 C1 121.04(13) . . ?
C7 C8 C9 121.05(15) . . ?
C7 C8 H8 119.5 . . ?
C9 C8 H8 119.5 . . ?
C10 C9 C8 119.55(15) . . ?
C10 C9 H9 120.2 . . ?
C8 C9 H9 120.2 . . ?
C9 C10 C11 120.30(15) . . ?
C9 C10 H10 119.9 . . ?
C11 C10 H10 119.9 . . ?
C10 C11 C12 121.25(15) . . ?
C10 C11 H11 119.4 . . ?
C12 C11 H11 119.4 . . ?
C11 C12 C7 118.74(14) . . ?
C11 C12 C13 119.25(13) . . ?
C7 C12 C13 122.00(13) . . ?
C14 C13 C18 118.07(14) . . ?
C14 C13 C12 121.79(13) . . ?
C18 C13 C12 120.11(14) . . ?
C15 C14 C13 120.65(15) . . ?
C15 C14 H14 119.7 . . ?
C13 C14 H14 119.7 . . ?
C16 C15 C14 120.70(16) . . ?
C16 C15 H15 119.6 . . ?
C14 C15 H15 119.6 . . ?
C17 C16 C15 119.21(16) . . ?
C17 C16 H16 120.4 . . ?
C15 C16 H16 120.4 . . ?
C16 C17 C18 120.21(16) . . ?
C16 C17 H17 119.9 . . ?
C18 C17 H17 119.9 . . ?
C17 C18 C13 121.09(16) . . ?
C17 C18 H18 119.5 . . ?
C13 C18 H18 119.5 . . ?
C20 C19 C24 121.19(14) . . ?
C20 C19 S1 118.68(11) . . ?
C24 C19 S1 120.13(11) . . ?
C21 C20 C19 119.03(15) . . ?
C21 C20 H20 120.5 . . ?
C19 C20 H20 120.5 . . ?
C20 C21 C22 121.21(15) . . ?
C20 C21 H21 119.4 . . ?
C22 C21 H21 119.4 . . ?
C21 C22 C23 118.77(15) . . ?
C21 C22 C31 119.70(17) . . ?
C23 C22 C31 121.51(18) . . ?
C24 C23 C22 121.26(15) . . ?
C24 C23 H23 119.4 . . ?
C22 C23 H23 119.4 . . ?
C23 C24 C19 118.54(14) . . ?
C23 C24 H24 120.7 . . ?
C19 C24 H24 120.7 . . ?
C26 C25 C30 120.73(13) . . ?
C26 C25 S2 119.37(11) . . ?
C30 C25 S2 119.90(11) . . ?
C27 C26 C25 119.20(13) . . ?
C27 C26 H26 120.4 . . ?
C25 C26 H26 120.4 . . ?
C26 C27 C28 121.11(14) . . ?
C26 C27 H27 119.4 . . ?
C28 C27 H27 119.4 . . ?
C29 C28 C27 118.49(14) . . ?
C29 C28 C32 120.42(14) . . ?
C27 C28 C32 121.09(15) . . ?
C30 C29 C28 121.32(14) . . ?
C30 C29 H29 119.3 . . ?
C28 C29 H29 119.3 . . ?
C29 C30 C25 119.14(14) . . ?
C29 C30 H30 120.4 . . ?
C25 C30 H30 120.4 . . ?
C22 C31 H31A 109.5 . . ?
C22 C31 H31B 109.5 . . ?
H31A C31 H31B 109.5 . . ?
C22 C31 H31C 109.5 . . ?
H31A C31 H31C 109.5 . . ?
H31B C31 H31C 109.5 . . ?
C28 C32 H32A 109.5 . . ?
C28 C32 H32B 109.5 . . ?
H32A C32 H32B 109.5 . . ?
C28 C32 H32C 109.5 . . ?
H32A C32 H32C 109.5 . . ?
H32B C32 H32C 109.5 . . ?

loop_
_geom_bond_atom_site_label_1
_geom_bond_atom_site_label_2
_geom_bond_distance
_geom_bond_site_symmetry_2
_geom_bond_publ_flag
S1 O2 1.4289(11) . ?
S1 O1 1.4321(11) . ?
S1 N1 1.6374(11) . ?
S1 C19 1.7579(15) . ?
S2 O3 1.4337(11) . ?
S2 O4 1.4340(11) . ?
S2 N2 1.6427(13) . ?
S2 C25 1.7633(15) . ?
N1 C5 1.4687(17) . ?
N1 C6 1.4723(18) . ?
N2 C5 1.4557(17) . ?
N2 C4 1.4714(17) . ?
C1 C2 1.333(2) . ?
C1 C7 1.4902(19) . ?
C1 C3 1.5219(18) . ?
C2 H2A 0.9500 . ?
C2 H2B 0.9500 . ?
C3 C6 1.5279(19) . ?
C3 C4 1.5400(18) . ?
C3 H3 1.0000 . ?
C4 H4A 0.9900 . ?
C4 H4B 0.9900 . ?
C5 H5A 0.9900 . ?
C5 H5B 0.9900 . ?
C6 H6A 0.9900 . ?
C6 H6B 0.9900 . ?
C7 C8 1.394(2) . ?
C7 C12 1.415(2) . ?
C8 C9 1.394(2) . ?
C8 H8 0.9500 . ?
C9 C10 1.379(3) . ?
C9 H9 0.9500 . ?
C10 C11 1.382(2) . ?
C10 H10 0.9500 . ?
C11 C12 1.395(2) . ?
C11 H11 0.9500 . ?
C12 C13 1.489(2) . ?
C13 C14 1.391(2) . ?
C13 C18 1.394(2) . ?
C14 C15 1.386(2) . ?
C14 H14 0.9500 . ?
C15 C16 1.383(3) . ?
C15 H15 0.9500 . ?
C16 C17 1.381(3) . ?
C16 H16 0.9500 . ?
C17 C18 1.387(2) . ?
C17 H17 0.9500 . ?
C18 H18 0.9500 . ?
C19 C20 1.390(2) . ?
C19 C24 1.390(2) . ?
C20 C21 1.380(2) . ?
C20 H20 0.9500 . ?
C21 C22 1.388(3) . ?
C21 H21 0.9500 . ?
C22 C23 1.391(2) . ?
C22 C31 1.507(2) . ?
C23 C24 1.388(2) . ?
C23 H23 0.9500 . ?
C24 H24 0.9500 . ?
C25 C26 1.389(2) . ?
C25 C30 1.396(2) . ?
C26 C27 1.386(2) . ?
C26 H26 0.9500 . ?
C27 C28 1.397(2) . ?
C27 H27 0.9500 . ?
C28 C29 1.395(2) . ?
C28 C32 1.506(2) . ?
C29 C30 1.380(2) . ?
C29 H29 0.9500 . ?
C30 H30 0.9500 . ?
C31 H31A 0.9800 . ?
C31 H31B 0.9800 . ?
C31 H31C 0.9800 . ?
C32 H32A 0.9800 . ?
C32 H32B 0.9800 . ?
C32 H32C 0.9800 . ?

loop_
_geom_torsion_atom_site_label_1
_geom_torsion_atom_site_label_2
_geom_torsion_atom_site_label_3
_geom_torsion_atom_site_label_4
_geom_torsion
_geom_torsion_site_symmetry_1
_geom_torsion_site_symmetry_2
_geom_torsion_site_symmetry_3
_geom_torsion_site_symmetry_4
_geom_torsion_publ_flag
O2 S1 N1 C5 -176.81(11) . . . . ?
O1 S1 N1 C5 -47.40(12) . . . . ?
C19 S1 N1 C5 67.69(12) . . . . ?
O2 S1 N1 C6 41.31(12) . . . . ?
O1 S1 N1 C6 170.71(10) . . . . ?
C19 S1 N1 C6 -74.20(11) . . . . ?
O3 S2 N2 C5 -38.10(12) . . . . ?
O4 S2 N2 C5 -167.33(10) . . . . ?
C25 S2 N2 C5 77.69(11) . . . . ?
O3 S2 N2 C4 174.25(10) . . . . ?
O4 S2 N2 C4 45.02(11) . . . . ?
C25 S2 N2 C4 -69.96(11) . . . . ?
C2 C1 C3 C6 49.70(19) . . . . ?
C7 C1 C3 C6 -137.69(12) . . . . ?
C2 C1 C3 C4 -73.81(18) . . . . ?
C7 C1 C3 C4 98.79(14) . . . . ?
C5 N2 C4 C3 -50.95(15) . . . . ?
S2 N2 C4 C3 98.70(12) . . . . ?
C1 C3 C4 N2 179.09(11) . . . . ?
C6 C3 C4 N2 52.64(15) . . . . ?
C4 N2 C5 N1 53.80(15) . . . . ?
S2 N2 C5 N1 -95.57(12) . . . . ?
C6 N1 C5 N2 -61.62(15) . . . . ?
S1 N1 C5 N2 154.29(10) . . . . ?
C5 N1 C6 C3 63.29(14) . . . . ?
S1 N1 C6 C3 -152.97(9) . . . . ?
C1 C3 C6 N1 179.92(11) . . . . ?
C4 C3 C6 N1 -57.17(14) . . . . ?
C2 C1 C7 C8 59.9(2) . . . . ?
C3 C1 C7 C8 -112.67(15) . . . . ?
C2 C1 C7 C12 -125.44(16) . . . . ?
C3 C1 C7 C12 61.97(17) . . . . ?
C12 C7 C8 C9 -2.1(2) . . . . ?
C1 C7 C8 C9 172.64(14) . . . . ?
C7 C8 C9 C10 0.0(2) . . . . ?
C8 C9 C10 C11 1.3(2) . . . . ?
C9 C10 C11 C12 -0.4(2) . . . . ?
C10 C11 C12 C7 -1.8(2) . . . . ?
C10 C11 C12 C13 177.04(13) . . . . ?
C8 C7 C12 C11 3.0(2) . . . . ?
C1 C7 C12 C11 -171.70(13) . . . . ?
C8 C7 C12 C13 -175.82(13) . . . . ?
C1 C7 C12 C13 9.5(2) . . . . ?
C11 C12 C13 C14 -124.04(16) . . . . ?
C7 C12 C13 C14 54.75(19) . . . . ?
C11 C12 C13 C18 54.29(19) . . . . ?
C7 C12 C13 C18 -126.92(16) . . . . ?
C18 C13 C14 C15 0.0(2) . . . . ?
C12 C13 C14 C15 178.34(15) . . . . ?
C13 C14 C15 C16 2.0(3) . . . . ?
C14 C15 C16 C17 -2.2(3) . . . . ?
C15 C16 C17 C18 0.3(3) . . . . ?
C16 C17 C18 C13 1.7(3) . . . . ?
C14 C13 C18 C17 -1.9(2) . . . . ?
C12 C13 C18 C17 179.76(15) . . . . ?
O2 S1 C19 C20 -26.52(13) . . . . ?
O1 S1 C19 C20 -158.55(11) . . . . ?
N1 S1 C19 C20 87.64(12) . . . . ?
O2 S1 C19 C24 154.24(11) . . . . ?
O1 S1 C19 C24 22.21(13) . . . . ?
N1 S1 C19 C24 -91.60(12) . . . . ?
C24 C19 C20 C21 0.6(2) . . . . ?
S1 C19 C20 C21 -178.63(11) . . . . ?
C19 C20 C21 C22 -0.4(2) . . . . ?
C20 C21 C22 C23 -0.2(2) . . . . ?
C20 C21 C22 C31 178.10(17) . . . . ?
C21 C22 C23 C24 0.5(2) . . . . ?
C31 C22 C23 C24 -177.70(17) . . . . ?
C22 C23 C24 C19 -0.3(2) . . . . ?
C20 C19 C24 C23 -0.3(2) . . . . ?
S1 C19 C24 C23 178.97(11) . . . . ?
O3 S2 C25 C26 -144.90(12) . . . . ?
O4 S2 C25 C26 -13.85(14) . . . . ?
N2 S2 C25 C26 100.37(12) . . . . ?
O3 S2 C25 C30 35.61(13) . . . . ?
O4 S2 C25 C30 166.66(11) . . . . ?
N2 S2 C25 C30 -79.12(13) . . . . ?
C30 C25 C26 C27 -0.7(2) . . . . ?
S2 C25 C26 C27 179.86(12) . . . . ?
C25 C26 C27 C28 0.9(2) . . . . ?
C26 C27 C28 C29 -0.5(2) . . . . ?
C26 C27 C28 C32 179.07(15) . . . . ?
C27 C28 C29 C30 -0.1(2) . . . . ?
C32 C28 C29 C30 -179.68(15) . . . . ?
C28 C29 C30 C25 0.3(2) . . . . ?
C26 C25 C30 C29 0.1(2) . . . . ?
S2 C25 C30 C29 179.54(11) . . . . ?
